data_7105070
loop_
_publ_author_name
'Geng, Xue-Li'
'Ott, Sascha'

_publ_section_title
;
 Exploitation of an unprecedented silica-promoted acetylene-allene
 rearrangement for the preparation of C,C-diacetylenic phosphaalkenes.
;
_journal_issue 46
_journal_name_full 'Chemical communications (Cambridge, England)'
_journal_page_first 7206
_journal_page_last 7208
_journal_paper_doi 10.1039/b916640h
_journal_year 2009
_chemical_formula_sum 'C58 H68 P2'
_chemical_formula_weight 827.06
_chemical_name_systematic
;
?
;
_space_group_IT_number 14
_symmetry_cell_setting monoclinic
_symmetry_space_group_name_Hall '-P 2ybc'
_symmetry_space_group_name_H-M 'P 1 21/c 1'
_atom_sites_solution_hydrogens geom
_atom_sites_solution_primary direct
_atom_sites_solution_secondary difmap
_audit_creation_method SHELXL-97
_cell_angle_alpha 90.00
_cell_angle_beta 99.39(3)
_cell_angle_gamma 90.00
_cell_formula_units_Z 2
_cell_length_a 9.4252(19)
_cell_length_b 26.239(5)
_cell_length_c 10.502(2)
_cell_measurement_reflns_used 3828
_cell_measurement_temperature 113(2)
_cell_measurement_theta_max 25.284
_cell_measurement_theta_min 2.113
_cell_volume 2562.5(9)
_computing_cell_refinement crystalclear
_computing_data_collection 'crystalclear(Rigaku/MSC Inc., 2005)'
_computing_data_reduction crystalclear
_computing_molecular_graphics 'Bruker SHELXTL'
_computing_publication_material 'Bruker SHELXTL'
_computing_structure_refinement 'SHELXL-97 (Sheldrick, 1997)'
_computing_structure_solution 'SHELXS-97 (Sheldrick, 1990)'
_diffrn_ambient_temperature 113(2)
_diffrn_detector_area_resol_mean 7.31
_diffrn_measured_fraction_theta_full 0.999
_diffrn_measured_fraction_theta_max 0.999
_diffrn_measurement_device_type 'rigaku saturn CCD area detector'
_diffrn_measurement_method '\w and \f scans'
_diffrn_radiation_monochromator confocal
_diffrn_radiation_source 'rotating anode'
_diffrn_radiation_type MoK\a
_diffrn_radiation_wavelength 0.71073
_diffrn_reflns_av_R_equivalents 0.0560
_diffrn_reflns_av_sigmaI/netI 0.0558
_diffrn_reflns_limit_h_max 11
_diffrn_reflns_limit_h_min -11
_diffrn_reflns_limit_k_max 28
_diffrn_reflns_limit_k_min -31
_diffrn_reflns_limit_l_max 12
_diffrn_reflns_limit_l_min -11
_diffrn_reflns_number 18817
_diffrn_reflns_theta_full 25.02
_diffrn_reflns_theta_max 25.02
_diffrn_reflns_theta_min 2.11
_diffrn_standards_decay_% 0
_diffrn_standards_interval_count 0
_diffrn_standards_interval_time 0
_diffrn_standards_number 0
_exptl_absorpt_coefficient_mu 0.119
_exptl_absorpt_correction_T_max 0.9858
_exptl_absorpt_correction_T_min 0.9765
_exptl_absorpt_correction_type multi-scan
_exptl_absorpt_process_details crystalclear
_exptl_crystal_density_diffrn 1.072
_exptl_crystal_density_method 'not measured'
_exptl_crystal_F_000 892
_exptl_crystal_size_max 0.20
_exptl_crystal_size_mid 0.18
_exptl_crystal_size_min 0.12
_refine_diff_density_max 0.217
_refine_diff_density_min -0.217
_refine_diff_density_rms 0.042
_refine_ls_extinction_coef 0.012(2)
_refine_ls_extinction_expression Fc^*^=kFc[1+0.001xFc^2^\l^3^/sin(2\q)]^-1/4^
_refine_ls_extinction_method SHELXL
_refine_ls_goodness_of_fit_ref 1.105
_refine_ls_hydrogen_treatment constr
_refine_ls_matrix_type full
_refine_ls_number_parameters 300
_refine_ls_number_reflns 4524
_refine_ls_number_restraints 72
_refine_ls_restrained_S_all 1.139
_refine_ls_R_factor_all 0.1153
_refine_ls_R_factor_gt 0.0841
_refine_ls_shift/su_max 0.004
_refine_ls_shift/su_mean 0.000
_refine_ls_structure_factor_coef Fsqd
_refine_ls_weighting_details 'calc w=1/[\s^2^(Fo^2^)+(0.0920P)^2^+0.9769P] where P=(Fo^2^+2Fc^2^)/3'
_refine_ls_weighting_scheme calc
_refine_ls_wR_factor_gt 0.1989
_refine_ls_wR_factor_ref 0.2211
_reflns_number_gt 3262
_reflns_number_total 4524
_reflns_threshold_expression >2sigma(I)
_cod_data_source_file b916640h.txt
_cod_data_source_block r90605d
_cod_depositor_comments
;
The following automatic conversions were performed:
'_symmetry_cell_setting' value 'Monoclinic' changed to 'monoclinic'
according to '/home/saulius/struct/CIF-dictionaries/cif_core.dic'
dictionary named 'cif_core.dic' version 2.4.1 from
2010-06-29.

'_exptl_absorpt_correction_type' value 'MULTI-SCAN' changed
to 'multi-scan' according to
'/home/saulius/struct/CIF-dictionaries/cif_core.dic' dictionary named
'cif_core.dic' version 2.4.1 from
2010-06-29.

'_refine_ls_hydrogen_treatment' value 'CONSTR' changed to
'constr' according to '/home/saulius/struct/CIF-dictionaries/cif_core.dic'
dictionary named 'cif_core.dic' version 2.4.1 from 2010-06-29.

Automatic conversion script
Id: cif_fix_enum 1527 2010-12-29 10:47:43Z saulius 
;
_cod_original_sg_symbol_H-M P2(1)/c
_cod_database_code 7105070

loop_
_symmetry_equiv_pos_as_xyz
'x, y, z'
'-x, y+1/2, -z+1/2'
'-x, -y, -z'
'x, -y-1/2, z-1/2'

loop_
_atom_site_label
_atom_site_type_symbol
_atom_site_fract_x
_atom_site_fract_y
_atom_site_fract_z
_atom_site_U_iso_or_equiv
_atom_site_adp_type
_atom_site_occupancy
_atom_site_symmetry_multiplicity
_atom_site_calc_flag
_atom_site_refinement_flags
_atom_site_disorder_assembly
_atom_site_disorder_group
P1 P 0.30771(11) 0.53013(4) 0.75210(10) 0.0608(4) Uani 1 1 d . . .
C1 C 0.4014(3) 0.57605(12) 0.6621(3) 0.0473(8) Uani 1 1 d . . .
C2 C 0.5222(4) 0.60409(13) 0.7277(3) 0.0530(9) Uani 1 1 d . . .
C3 C 0.5898(4) 0.63832(13) 0.6551(3) 0.0576(9) Uani 1 1 d . . .
H3A H 0.6675 0.6570 0.6972 0.069 Uiso 1 1 calc R . .
C4 C 0.5477(4) 0.64595(13) 0.5247(3) 0.0575(9) Uani 1 1 d . A .
C5 C 0.4337(4) 0.61684(13) 0.4635(3) 0.0560(9) Uani 1 1 d . . .
H5A H 0.4051 0.6213 0.3751 0.067 Uiso 1 1 calc R . .
C6 C 0.3596(4) 0.58134(13) 0.5262(3) 0.0514(8) Uani 1 1 d . . .
C7 C 0.2397(4) 0.55015(14) 0.4415(3) 0.0609(9) Uani 1 1 d . . .
C8 C 0.2378(5) 0.55946(19) 0.2957(4) 0.0951(16) Uani 1 1 d . . .
H8A H 0.2232 0.5951 0.2771 0.143 Uiso 1 1 calc R . .
H8B H 0.1611 0.5402 0.2468 0.143 Uiso 1 1 calc R . .
H8C H 0.3279 0.5489 0.2729 0.143 Uiso 1 1 calc R . .
C9 C 0.2631(5) 0.49267(15) 0.4609(4) 0.0802(12) Uani 1 1 d . . .
H9A H 0.2647 0.4843 0.5501 0.120 Uiso 1 1 calc R . .
H9B H 0.3531 0.4832 0.4360 0.120 Uiso 1 1 calc R . .
H9C H 0.1863 0.4745 0.4087 0.120 Uiso 1 1 calc R . .
C10 C 0.0895(4) 0.56578(18) 0.4660(4) 0.0848(13) Uani 1 1 d . . .
H10A H 0.0831 0.5606 0.5553 0.127 Uiso 1 1 calc R . .
H10B H 0.0182 0.5454 0.4134 0.127 Uiso 1 1 calc R . .
H10C H 0.0734 0.6011 0.4445 0.127 Uiso 1 1 calc R . .
C11 C 0.6269(5) 0.68247(16) 0.4472(4) 0.0800(13) Uani 1 1 d D . .
C12 C 0.7837(11) 0.6617(6) 0.4620(16) 0.114(4) Uani 0.382(7) 1 d PDU A 1
H12A H 0.8353 0.6710 0.5452 0.171 Uiso 0.382(7) 1 calc PR A 1
H12B H 0.8308 0.6760 0.3959 0.171 Uiso 0.382(7) 1 calc PR A 1
H12C H 0.7815 0.6252 0.4540 0.171 Uiso 0.382(7) 1 calc PR A 1
C13 C 0.648(2) 0.7327(4) 0.5322(13) 0.112(5) Uani 0.382(7) 1 d PDU A 1
H13A H 0.5797 0.7333 0.5903 0.169 Uiso 0.382(7) 1 calc PR A 1
H13B H 0.6348 0.7620 0.4769 0.169 Uiso 0.382(7) 1 calc PR A 1
H13C H 0.7440 0.7331 0.5809 0.169 Uiso 0.382(7) 1 calc PR A 1
C14 C 0.5489(19) 0.6953(8) 0.3142(11) 0.134(5) Uani 0.382(7) 1 d PDU A 1
H14A H 0.4808 0.7221 0.3201 0.201 Uiso 0.382(7) 1 calc PR A 1
H14B H 0.4992 0.6657 0.2763 0.201 Uiso 0.382(7) 1 calc PR A 1
H14C H 0.6170 0.7064 0.2613 0.201 Uiso 0.382(7) 1 calc PR A 1
C12' C 0.6772(11) 0.6516(3) 0.3354(9) 0.122(3) Uani 0.618(7) 1 d PDU A 2
H12D H 0.7485 0.6271 0.3710 0.182 Uiso 0.618(7) 1 calc PR A 2
H12E H 0.7176 0.6745 0.2797 0.182 Uiso 0.618(7) 1 calc PR A 2
H12F H 0.5963 0.6342 0.2869 0.182 Uiso 0.618(7) 1 calc PR A 2
C13' C 0.7477(11) 0.7116(4) 0.5217(9) 0.128(4) Uani 0.618(7) 1 d PDU A 2
H13D H 0.7140 0.7300 0.5898 0.192 Uiso 0.618(7) 1 calc PR A 2
H13E H 0.7851 0.7351 0.4654 0.192 Uiso 0.618(7) 1 calc PR A 2
H13F H 0.8223 0.6884 0.5580 0.192 Uiso 0.618(7) 1 calc PR A 2
C14' C 0.5143(10) 0.7200(4) 0.3745(11) 0.124(4) Uani 0.618(7) 1 d PDU A 2
H14D H 0.4762 0.7410 0.4359 0.186 Uiso 0.618(7) 1 calc PR A 2
H14E H 0.4377 0.7011 0.3244 0.186 Uiso 0.618(7) 1 calc PR A 2
H14F H 0.5596 0.7412 0.3184 0.186 Uiso 0.618(7) 1 calc PR A 2
C15 C 0.5886(4) 0.59867(16) 0.8738(3) 0.0660(10) Uani 1 1 d . . .
C16 C 0.4894(6) 0.6224(2) 0.9593(4) 0.115(2) Uani 1 1 d . . .
H16A H 0.3970 0.6061 0.9425 0.172 Uiso 1 1 calc R . .
H16B H 0.4785 0.6581 0.9407 0.172 Uiso 1 1 calc R . .
H16C H 0.5304 0.6178 1.0484 0.172 Uiso 1 1 calc R . .
C17 C 0.6214(6) 0.54289(18) 0.9106(4) 0.0999(16) Uani 1 1 d . . .
H17A H 0.5344 0.5233 0.8934 0.150 Uiso 1 1 calc R . .
H17B H 0.6606 0.5408 1.0008 0.150 Uiso 1 1 calc R . .
H17C H 0.6899 0.5297 0.8607 0.150 Uiso 1 1 calc R . .
C18 C 0.7348(5) 0.6260(2) 0.9057(4) 0.0987(16) Uani 1 1 d . . .
H18A H 0.7224 0.6617 0.8861 0.148 Uiso 1 1 calc R . .
H18B H 0.8009 0.6116 0.8552 0.148 Uiso 1 1 calc R . .
H18C H 0.7722 0.6219 0.9958 0.148 Uiso 1 1 calc R . .
C19 C 0.1778(4) 0.56530(13) 0.8066(3) 0.0553(9) Uani 1 1 d . . .
C20 C 0.1495(4) 0.61777(15) 0.7772(3) 0.0570(9) Uani 1 1 d . . .
C21 C 0.1360(4) 0.66142(15) 0.7459(3) 0.0599(9) Uani 1 1 d . . .
C22 C 0.1296(4) 0.71341(14) 0.7011(3) 0.0583(9) Uani 1 1 d . . .
C23 C 0.2133(5) 0.72823(16) 0.6114(4) 0.0765(12) Uani 1 1 d . . .
H23A H 0.2746 0.7049 0.5819 0.092 Uiso 1 1 calc R . .
C24 C 0.2065(6) 0.77756(19) 0.5651(4) 0.0925(15) Uani 1 1 d . . .
H24A H 0.2625 0.7870 0.5039 0.111 Uiso 1 1 calc R . .
C25 C 0.1188(6) 0.81241(17) 0.6081(5) 0.0923(15) Uani 1 1 d . . .
H25A H 0.1148 0.8455 0.5761 0.111 Uiso 1 1 calc R . .
C26 C 0.0371(6) 0.79898(17) 0.6976(5) 0.0961(15) Uani 1 1 d . . .
H26A H -0.0220 0.8231 0.7275 0.115 Uiso 1 1 calc R . .
C27 C 0.0412(5) 0.74915(17) 0.7455(4) 0.0805(12) Uani 1 1 d . . .
H27A H -0.0152 0.7401 0.8067 0.097 Uiso 1 1 calc R . .
C28 C 0.0957(4) 0.53868(14) 0.8884(3) 0.0596(9) Uani 1 1 d . . .
C29 C 0.0341(4) 0.51435(14) 0.9595(3) 0.0592(9) Uani 1 1 d . . .

loop_
_atom_site_aniso_label
_atom_site_aniso_U_11
_atom_site_aniso_U_22
_atom_site_aniso_U_33
_atom_site_aniso_U_23
_atom_site_aniso_U_13
_atom_site_aniso_U_12
P1 0.0689(7) 0.0530(6) 0.0665(6) 0.0144(5) 0.0289(5) 0.0010(5)
C1 0.050(2) 0.0443(18) 0.0514(18) 0.0056(14) 0.0189(15) 0.0045(15)
C2 0.057(2) 0.053(2) 0.0517(19) 0.0042(16) 0.0161(17) 0.0070(16)
C3 0.054(2) 0.057(2) 0.063(2) 0.0000(17) 0.0109(17) -0.0063(17)
C4 0.053(2) 0.060(2) 0.063(2) 0.0108(17) 0.0199(18) -0.0044(17)
C5 0.058(2) 0.064(2) 0.0481(18) 0.0083(16) 0.0151(17) -0.0027(17)
C6 0.048(2) 0.054(2) 0.056(2) -0.0008(16) 0.0190(16) -0.0027(16)
C7 0.057(2) 0.064(2) 0.062(2) -0.0038(18) 0.0123(17) -0.0065(18)
C8 0.116(4) 0.110(4) 0.059(2) -0.012(2) 0.013(3) -0.032(3)
C9 0.081(3) 0.063(3) 0.097(3) -0.012(2) 0.017(2) -0.010(2)
C10 0.057(3) 0.101(3) 0.094(3) -0.010(3) 0.007(2) -0.002(2)
C11 0.075(3) 0.081(3) 0.089(3) 0.022(2) 0.029(2) -0.015(2)
C12 0.105(7) 0.118(8) 0.131(8) 0.019(6) 0.056(6) -0.019(6)
C13 0.112(8) 0.098(8) 0.131(8) 0.031(6) 0.031(7) -0.031(7)
C14 0.155(9) 0.141(9) 0.113(8) 0.045(7) 0.043(7) -0.027(7)
C12' 0.135(6) 0.134(6) 0.117(6) 0.005(5) 0.084(5) -0.035(5)
C13' 0.107(6) 0.135(7) 0.139(6) 0.028(5) 0.013(5) -0.068(5)
C14' 0.138(7) 0.106(6) 0.132(7) 0.056(5) 0.033(6) -0.021(5)
C15 0.067(3) 0.078(3) 0.053(2) 0.0004(19) 0.0073(18) 0.005(2)
C16 0.096(4) 0.183(6) 0.065(3) -0.046(3) 0.010(3) 0.020(4)
C17 0.110(4) 0.100(4) 0.083(3) 0.032(3) -0.004(3) 0.006(3)
C18 0.080(3) 0.125(4) 0.082(3) 0.002(3) -0.014(3) -0.007(3)
C19 0.059(2) 0.061(2) 0.0507(18) 0.0104(16) 0.0213(17) -0.0027(17)
C20 0.058(2) 0.063(2) 0.054(2) 0.0074(18) 0.0215(17) 0.0030(18)
C21 0.058(2) 0.069(3) 0.056(2) 0.0030(19) 0.0191(17) 0.0004(19)
C22 0.063(2) 0.054(2) 0.058(2) 0.0034(17) 0.0113(18) -0.0017(18)
C23 0.090(3) 0.069(3) 0.076(3) 0.008(2) 0.030(2) 0.002(2)
C24 0.121(4) 0.080(3) 0.081(3) 0.015(3) 0.030(3) -0.009(3)
C25 0.124(4) 0.060(3) 0.090(3) 0.013(2) 0.007(3) -0.001(3)
C26 0.118(4) 0.062(3) 0.110(4) 0.002(3) 0.024(3) 0.024(3)
C27 0.088(3) 0.072(3) 0.087(3) 0.004(2) 0.031(2) 0.011(2)
C28 0.058(2) 0.067(2) 0.058(2) 0.0084(18) 0.0210(18) -0.0022(18)
C29 0.052(2) 0.074(2) 0.054(2) 0.0115(18) 0.0164(17) -0.0018(18)

loop_
_atom_type_symbol
_atom_type_description
_atom_type_scat_dispersion_real
_atom_type_scat_dispersion_imag
_atom_type_scat_source
C C 0.0033 0.0016 'International Tables Vol C Tables 4.2.6.8 and 6.1.1.4'
H H 0.0000 0.0000 'International Tables Vol C Tables 4.2.6.8 and 6.1.1.4'
P P 0.1023 0.0942 'International Tables Vol C Tables 4.2.6.8 and 6.1.1.4'

loop_
_geom_angle_atom_site_label_1
_geom_angle_atom_site_label_2
_geom_angle_atom_site_label_3
_geom_angle
_geom_angle_site_symmetry_1
_geom_angle_site_symmetry_3
_geom_angle_publ_flag
C19 P1 C1 104.40(15) . . ?
C6 C1 C2 120.0(3) . . ?
C6 C1 P1 120.0(3) . . ?
C2 C1 P1 119.9(2) . . ?
C3 C2 C1 117.7(3) . . ?
C3 C2 C15 116.6(3) . . ?
C1 C2 C15 125.7(3) . . ?
C4 C3 C2 123.6(3) . . ?
C4 C3 H3A 118.2 . . ?
C2 C3 H3A 118.2 . . ?
C3 C4 C5 117.2(3) . . ?
C3 C4 C11 122.3(4) . . ?
C5 C4 C11 120.5(3) . . ?
C4 C5 C6 124.0(3) . . ?
C4 C5 H5A 118.0 . . ?
C6 C5 H5A 118.0 . . ?
C5 C6 C1 117.5(3) . . ?
C5 C6 C7 117.1(3) . . ?
C1 C6 C7 125.4(3) . . ?
C9 C7 C10 110.9(3) . . ?
C9 C7 C8 105.4(3) . . ?
C10 C7 C8 105.1(4) . . ?
C9 C7 C6 111.5(3) . . ?
C10 C7 C6 111.6(3) . . ?
C8 C7 C6 112.0(3) . . ?
C7 C8 H8A 109.5 . . ?
C7 C8 H8B 109.5 . . ?
H8A C8 H8B 109.5 . . ?
C7 C8 H8C 109.5 . . ?
H8A C8 H8C 109.5 . . ?
H8B C8 H8C 109.5 . . ?
C7 C9 H9A 109.5 . . ?
C7 C9 H9B 109.5 . . ?
H9A C9 H9B 109.5 . . ?
C7 C9 H9C 109.5 . . ?
H9A C9 H9C 109.5 . . ?
H9B C9 H9C 109.5 . . ?
C7 C10 H10A 109.5 . . ?
C7 C10 H10B 109.5 . . ?
H10A C10 H10B 109.5 . . ?
C7 C10 H10C 109.5 . . ?
H10A C10 H10C 109.5 . . ?
H10B C10 H10C 109.5 . . ?
C13' C11 C14 126.1(9) . . ?
C13' C11 C4 116.2(5) . . ?
C14 C11 C4 115.3(7) . . ?
C13' C11 C14' 109.7(7) . . ?
C14 C11 C14' 38.0(8) . . ?
C4 C11 C14' 107.8(4) . . ?
C13' C11 C12 59.6(7) . . ?
C14 C11 C12 118.8(10) . . ?
C4 C11 C12 105.4(5) . . ?
C14' C11 C12 146.2(6) . . ?
C13' C11 C12' 111.2(6) . . ?
C14 C11 C12' 65.3(8) . . ?
C4 C11 C12' 108.0(4) . . ?
C14' C11 C12' 103.1(6) . . ?
C12 C11 C12' 59.6(7) . . ?
C13' C11 C13 42.2(6) . . ?
C14 C11 C13 109.5(10) . . ?
C4 C11 C13 104.5(6) . . ?
C14' C11 C13 76.4(8) . . ?
C12 C11 C13 101.6(9) . . ?
C12' C11 C13 145.8(7) . . ?
C11 C12 H12A 109.5 . . ?
C11 C12 H12B 109.5 . . ?
H12A C12 H12B 109.5 . . ?
C11 C12 H12C 109.5 . . ?
H12A C12 H12C 109.5 . . ?
H12B C12 H12C 109.5 . . ?
C11 C13 H13A 109.5 . . ?
C11 C13 H13B 109.5 . . ?
H13A C13 H13B 109.5 . . ?
C11 C13 H13C 109.5 . . ?
H13A C13 H13C 109.5 . . ?
H13B C13 H13C 109.5 . . ?
C11 C14 H14A 109.5 . . ?
C11 C14 H14B 109.5 . . ?
H14A C14 H14B 109.5 . . ?
C11 C14 H14C 109.5 . . ?
H14A C14 H14C 109.5 . . ?
H14B C14 H14C 109.5 . . ?
C11 C12' H12D 109.5 . . ?
C11 C12' H12E 109.5 . . ?
H12D C12' H12E 109.5 . . ?
C11 C12' H12F 109.5 . . ?
H12D C12' H12F 109.5 . . ?
H12E C12' H12F 109.5 . . ?
C11 C13' H13D 109.5 . . ?
C11 C13' H13E 109.5 . . ?
H13D C13' H13E 109.5 . . ?
C11 C13' H13F 109.5 . . ?
H13D C13' H13F 109.5 . . ?
H13E C13' H13F 109.5 . . ?
C11 C14' H14D 109.5 . . ?
C11 C14' H14E 109.5 . . ?
H14D C14' H14E 109.5 . . ?
C11 C14' H14F 109.5 . . ?
H14D C14' H14F 109.5 . . ?
H14E C14' H14F 109.5 . . ?
C16 C15 C17 111.0(4) . . ?
C16 C15 C18 107.0(4) . . ?
C17 C15 C18 104.7(4) . . ?
C16 C15 C2 110.7(3) . . ?
C17 C15 C2 111.4(3) . . ?
C18 C15 C2 111.8(3) . . ?
C15 C16 H16A 109.5 . . ?
C15 C16 H16B 109.5 . . ?
H16A C16 H16B 109.5 . . ?
C15 C16 H16C 109.5 . . ?
H16A C16 H16C 109.5 . . ?
H16B C16 H16C 109.5 . . ?
C15 C17 H17A 109.5 . . ?
C15 C17 H17B 109.5 . . ?
H17A C17 H17B 109.5 . . ?
C15 C17 H17C 109.5 . . ?
H17A C17 H17C 109.5 . . ?
H17B C17 H17C 109.5 . . ?
C15 C18 H18A 109.5 . . ?
C15 C18 H18B 109.5 . . ?
H18A C18 H18B 109.5 . . ?
C15 C18 H18C 109.5 . . ?
H18A C18 H18C 109.5 . . ?
H18B C18 H18C 109.5 . . ?
C20 C19 C28 120.1(3) . . ?
C20 C19 P1 124.7(2) . . ?
C28 C19 P1 115.2(3) . . ?
C21 C20 C19 173.8(4) . . ?
C20 C21 C22 174.9(4) . . ?
C23 C22 C27 118.8(4) . . ?
C23 C22 C21 119.5(3) . . ?
C27 C22 C21 121.8(3) . . ?
C22 C23 C24 120.4(4) . . ?
C22 C23 H23A 119.8 . . ?
C24 C23 H23A 119.8 . . ?
C25 C24 C23 120.7(4) . . ?
C25 C24 H24A 119.7 . . ?
C23 C24 H24A 119.7 . . ?
C26 C25 C24 120.0(4) . . ?
C26 C25 H25A 120.0 . . ?
C24 C25 H25A 120.0 . . ?
C25 C26 C27 120.5(4) . . ?
C25 C26 H26A 119.8 . . ?
C27 C26 H26A 119.8 . . ?
C22 C27 C26 119.6(4) . . ?
C22 C27 H27A 120.2 . . ?
C26 C27 H27A 120.2 . . ?
C29 C28 C19 175.8(4) . . ?
C28 C29 C29 178.7(5) . 3_567 ?

loop_
_geom_bond_atom_site_label_1
_geom_bond_atom_site_label_2
_geom_bond_distance
_geom_bond_site_symmetry_2
_geom_bond_publ_flag
P1 C19 1.705(4) . ?
P1 C1 1.843(3) . ?
C1 C6 1.424(5) . ?
C1 C2 1.433(5) . ?
C2 C3 1.397(5) . ?
C2 C15 1.567(5) . ?
C3 C4 1.377(5) . ?
C3 H3A 0.9300 . ?
C4 C5 1.387(5) . ?
C4 C11 1.528(5) . ?
C5 C6 1.393(4) . ?
C5 H5A 0.9300 . ?
C6 C7 1.553(5) . ?
C7 C9 1.533(5) . ?
C7 C10 1.535(5) . ?
C7 C8 1.547(5) . ?
C8 H8A 0.9600 . ?
C8 H8B 0.9600 . ?
C8 H8C 0.9600 . ?
C9 H9A 0.9600 . ?
C9 H9B 0.9600 . ?
C9 H9C 0.9600 . ?
C10 H10A 0.9600 . ?
C10 H10B 0.9600 . ?
C10 H10C 0.9600 . ?
C11 C13' 1.483(7) . ?
C11 C14 1.507(9) . ?
C11 C14' 1.554(7) . ?
C11 C12 1.559(9) . ?
C11 C12' 1.563(7) . ?
C11 C13 1.586(9) . ?
C12 H12A 0.9600 . ?
C12 H12B 0.9600 . ?
C12 H12C 0.9600 . ?
C13 H13A 0.9600 . ?
C13 H13B 0.9600 . ?
C13 H13C 0.9600 . ?
C14 H14A 0.9600 . ?
C14 H14B 0.9600 . ?
C14 H14C 0.9600 . ?
C12' H12D 0.9600 . ?
C12' H12E 0.9600 . ?
C12' H12F 0.9600 . ?
C13' H13D 0.9600 . ?
C13' H13E 0.9600 . ?
C13' H13F 0.9600 . ?
C14' H14D 0.9600 . ?
C14' H14E 0.9600 . ?
C14' H14F 0.9600 . ?
C15 C16 1.531(6) . ?
C15 C17 1.532(6) . ?
C15 C18 1.541(6) . ?
C16 H16A 0.9600 . ?
C16 H16B 0.9600 . ?
C16 H16C 0.9600 . ?
C17 H17A 0.9600 . ?
C17 H17B 0.9600 . ?
C17 H17C 0.9600 . ?
C18 H18A 0.9600 . ?
C18 H18B 0.9600 . ?
C18 H18C 0.9600 . ?
C19 C20 1.427(5) . ?
C19 C28 1.429(4) . ?
C20 C21 1.193(5) . ?
C21 C22 1.441(5) . ?
C22 C23 1.379(5) . ?
C22 C27 1.385(5) . ?
C23 C24 1.380(6) . ?
C23 H23A 0.9300 . ?
C24 C25 1.358(6) . ?
C24 H24A 0.9300 . ?
C25 C26 1.355(6) . ?
C25 H25A 0.9300 . ?
C26 C27 1.399(6) . ?
C26 H26A 0.9300 . ?
C27 H27A 0.9300 . ?
C28 C29 1.201(4) . ?
C29 C29 1.373(6) 3_567 ?

loop_
_geom_torsion_atom_site_label_1
_geom_torsion_atom_site_label_2
_geom_torsion_atom_site_label_3
_geom_torsion_atom_site_label_4
_geom_torsion
_geom_torsion_site_symmetry_1
_geom_torsion_site_symmetry_2
_geom_torsion_site_symmetry_3
_geom_torsion_site_symmetry_4
_geom_torsion_publ_flag
C19 P1 C1 C6 -94.3(3) . . . . ?
C19 P1 C1 C2 89.6(3) . . . . ?
C6 C1 C2 C3 3.7(5) . . . . ?
P1 C1 C2 C3 179.8(2) . . . . ?
C6 C1 C2 C15 -174.4(3) . . . . ?
P1 C1 C2 C15 1.7(5) . . . . ?
C1 C2 C3 C4 -0.8(5) . . . . ?
C15 C2 C3 C4 177.5(3) . . . . ?
C2 C3 C4 C5 -1.5(5) . . . . ?
C2 C3 C4 C11 -178.0(3) . . . . ?
C3 C4 C5 C6 0.9(5) . . . . ?
C11 C4 C5 C6 177.5(3) . . . . ?
C4 C5 C6 C1 2.0(5) . . . . ?
C4 C5 C6 C7 -177.0(3) . . . . ?
C2 C1 C6 C5 -4.3(5) . . . . ?
P1 C1 C6 C5 179.6(2) . . . . ?
C2 C1 C6 C7 174.7(3) . . . . ?
P1 C1 C6 C7 -1.4(5) . . . . ?
C5 C6 C7 C9 125.5(3) . . . . ?
C1 C6 C7 C9 -53.4(4) . . . . ?
C5 C6 C7 C10 -109.8(4) . . . . ?
C1 C6 C7 C10 71.3(5) . . . . ?
C5 C6 C7 C8 7.7(5) . . . . ?
C1 C6 C7 C8 -171.2(3) . . . . ?
C3 C4 C11 C13' -3.1(8) . . . . ?
C5 C4 C11 C13' -179.6(7) . . . . ?
C3 C4 C11 C14 -166.9(10) . . . . ?
C5 C4 C11 C14 16.7(11) . . . . ?
C3 C4 C11 C14' -126.7(6) . . . . ?
C5 C4 C11 C14' 56.9(7) . . . . ?
C3 C4 C11 C12 60.1(8) . . . . ?
C5 C4 C11 C12 -116.3(8) . . . . ?
C3 C4 C11 C12' 122.6(6) . . . . ?
C5 C4 C11 C12' -53.8(6) . . . . ?
C3 C4 C11 C13 -46.6(9) . . . . ?
C5 C4 C11 C13 137.0(8) . . . . ?
C3 C2 C15 C16 109.4(4) . . . . ?
C1 C2 C15 C16 -72.5(5) . . . . ?
C3 C2 C15 C17 -126.6(4) . . . . ?
C1 C2 C15 C17 51.5(5) . . . . ?
C3 C2 C15 C18 -9.8(5) . . . . ?
C1 C2 C15 C18 168.3(3) . . . . ?
C1 P1 C19 C20 3.5(4) . . . . ?
C1 P1 C19 C28 -175.6(3) . . . . ?
C28 C19 C20 C21 -180(100) . . . . ?
P1 C19 C20 C21 1(4) . . . . ?
C19 C20 C21 C22 2(8) . . . . ?
C20 C21 C22 C23 4(5) . . . . ?
C20 C21 C22 C27 -176(5) . . . . ?
C27 C22 C23 C24 -1.2(6) . . . . ?
C21 C22 C23 C24 178.6(4) . . . . ?
C22 C23 C24 C25 0.8(7) . . . . ?
C23 C24 C25 C26 0.2(8) . . . . ?
C24 C25 C26 C27 -0.7(8) . . . . ?
C23 C22 C27 C26 0.8(7) . . . . ?
C21 C22 C27 C26 -179.1(4) . . . . ?
C25 C26 C27 C22 0.1(8) . . . . ?
C20 C19 C28 C29 -151(6) . . . . ?
P1 C19 C28 C29 28(6) . . . . ?
C19 C28 C29 C29 -25(29) . . . 3_567 ?
